data_7017377
loop_
_publ_author_name
'Tauchman, Ji\<r\'i'
'C\'isa\<rov\'a, Ivana'
'St\<epni\<cka, Petr'

_publ_section_title
;
 Chiral phosphinoferrocene carboxamides with amino acid substituents as
 ligands for Pd-catalysed asymmetric allylic substitutions. Synthesis and
 structural characterisation of catalytically relevant Pd complexes.
;
_journal_issue 44
_journal_name_full 'Dalton transactions (Cambridge, England : 2003)'
_journal_page_first 11748
_journal_page_last 11757
_journal_paper_doi 10.1039/c1dt11230a
_journal_volume 40
_journal_year 2011
_chemical_formula_moiety 'C8 H13 N2 Pd, Cl O4'
_chemical_formula_sum 'C8 H13 Cl N2 O4 Pd'
_chemical_formula_weight 343.05
_chemical_name_systematic
;
?
;
_space_group_IT_number 11
_symmetry_cell_setting monoclinic
_symmetry_space_group_name_Hall '-P 2yb'
_symmetry_space_group_name_H-M 'P 1 21/m 1'
_atom_sites_solution_hydrogens mixed
_atom_sites_solution_primary direct
_atom_sites_solution_secondary difmap
_audit_creation_method SHELXL-97
_cell_angle_alpha 90.00
_cell_angle_beta 95.8421(17)
_cell_angle_gamma 90.00
_cell_formula_units_Z 2
_cell_length_a 7.3756(2)
_cell_length_b 10.4597(3)
_cell_length_c 8.3592(2)
_cell_measurement_reflns_used 1517
_cell_measurement_temperature 150(2)
_cell_measurement_theta_max 27.48
_cell_measurement_theta_min 1.00
_cell_volume 641.53(3)
_computing_cell_refinement 'HKL Scalepack (Otwinowski & Minor, 1997)'
_computing_data_collection 'Collect (Nonius BV, 1997-2000)'
_computing_data_reduction 'HKL Denzo and Scalepack (Otwinowski & Minor, 1997)'
_computing_molecular_graphics 'PLATON (Spek, 2001)'
_computing_publication_material 'PLATON (Spek, 2001)'
_computing_structure_refinement 'SHELXL-97 (Sheldrick, 1997)'
_computing_structure_solution 'SIR97 (Altomare et al., 1994)'
_diffrn_ambient_temperature 150(2)
_diffrn_detector_area_resol_mean 9.091
_diffrn_measured_fraction_theta_full 0.987
_diffrn_measured_fraction_theta_max 0.987
_diffrn_measurement_device_type KappaCCD
_diffrn_measurement_method '\w and \p scans to fill the Ewald sphere'
_diffrn_radiation_monochromator 'horizontally mounted graphite crystal'
_diffrn_radiation_source 'fine-focus sealed tube'
_diffrn_radiation_type MoK\a
_diffrn_radiation_wavelength 0.71073
_diffrn_reflns_av_R_equivalents 0.0278
_diffrn_reflns_av_sigmaI/netI 0.0181
_diffrn_reflns_limit_h_max 9
_diffrn_reflns_limit_h_min -9
_diffrn_reflns_limit_k_max 13
_diffrn_reflns_limit_k_min -13
_diffrn_reflns_limit_l_max 10
_diffrn_reflns_limit_l_min -10
_diffrn_reflns_number 8315
_diffrn_reflns_theta_full 27.50
_diffrn_reflns_theta_max 27.50
_diffrn_reflns_theta_min 3.39
_exptl_absorpt_coefficient_mu 1.655
_exptl_absorpt_correction_T_max 0.750
_exptl_absorpt_correction_T_min 0.654
_exptl_absorpt_correction_type multi-scan
_exptl_absorpt_process_details SORTAV
_exptl_crystal_colour colourless
_exptl_crystal_density_diffrn 1.776
_exptl_crystal_density_method 'not measured'
_exptl_crystal_description block
_exptl_crystal_F_000 340
_exptl_crystal_size_max 0.35
_exptl_crystal_size_mid 0.25
_exptl_crystal_size_min 0.18
_refine_diff_density_max 0.409
_refine_diff_density_min -0.457
_refine_diff_density_rms 0.057
_refine_ls_extinction_coef 0.027(3)
_refine_ls_extinction_expression Fc^*^=kFc[1+0.001xFc^2^\l^3^/sin(2\q)]^-1/4^
_refine_ls_extinction_method SHELXL
_refine_ls_goodness_of_fit_ref 1.126
_refine_ls_hydrogen_treatment constr
_refine_ls_matrix_type full
_refine_ls_number_parameters 84
_refine_ls_number_reflns 1543
_refine_ls_number_restraints 0
_refine_ls_restrained_S_all 1.126
_refine_ls_R_factor_all 0.0180
_refine_ls_R_factor_gt 0.0176
_refine_ls_shift/su_max 0.001
_refine_ls_shift/su_mean 0.000
_refine_ls_structure_factor_coef Fsqd
_refine_ls_weighting_details 'calc w=1/[\s^2^(Fo^2^)+(0.0190P)^2^+0.3098P] where P=(Fo^2^+2Fc^2^)/3'
_refine_ls_weighting_scheme calc
_refine_ls_wR_factor_gt 0.0442
_refine_ls_wR_factor_ref 0.0445
_reflns_number_gt 1505
_reflns_number_total 1543
_reflns_threshold_expression >2sigma(I)
_cod_data_source_file c1dt11230a.txt
_cod_data_source_block ps758
_cod_original_sg_symbol_H-M P21/m
_cod_database_code 7017377

loop_
_symmetry_equiv_pos_as_xyz
'x, y, z'
'-x, y+1/2, -z'
'-x, -y, -z'
'x, -y-1/2, z'

loop_
_atom_site_label
_atom_site_type_symbol
_atom_site_fract_x
_atom_site_fract_y
_atom_site_fract_z
_atom_site_U_iso_or_equiv
_atom_site_adp_type
_atom_site_occupancy
_atom_site_symmetry_multiplicity
_atom_site_calc_flag
_atom_site_refinement_flags
Pd Pd 0.03923(2) 0.2500 0.662659(18) 0.02245(9) Uani 1 2 d S
Cl Cl 0.73400(7) 0.2500 0.19146(6) 0.02212(12) Uani 1 2 d S
O1 O 0.6218(2) 0.2500 0.0402(2) 0.0314(4) Uani 1 2 d S
O2 O 0.6952(2) 0.13873(15) 0.28120(19) 0.0556(4) Uani 1 1 d .
O3 O 0.9221(3) 0.2500 0.1637(2) 0.0561(6) Uani 1 2 d S
C1 C 0.1811(3) 0.13710(17) 0.50852(19) 0.0321(4) Uani 1 1 d .
H1A H 0.0989 0.1381 0.4240 0.039 Uiso 1 1 d R
H1B H 0.2456 0.0505 0.5408 0.039 Uiso 1 1 d R
C2 C 0.2809(3) 0.2500 0.5401(3) 0.0312(5) Uani 1 2 d S
C3 C 0.4647(4) 0.2500 0.6355(4) 0.0596(10) Uani 1 2 d S
H3A H 0.4843 0.3196 0.7181 0.089 Uiso 1 1 d R
H3B H 0.5591 0.2500 0.5655 0.089 Uiso 1 2 d SR
N N -0.0929(2) 0.10767(13) 0.77993(17) 0.0285(3) Uani 1 1 d .
C4 C -0.1712(2) 0.03424(15) 0.84451(19) 0.0264(3) Uani 1 1 d .
C5 C -0.2716(3) -0.06086(17) 0.9267(2) 0.0375(4) Uani 1 1 d .
H5A H -0.3857 -0.0781 0.8645 0.056 Uiso 1 1 calc R
H5B H -0.2940 -0.0291 1.0306 0.056 Uiso 1 1 calc R
H5C H -0.2015 -0.1382 0.9392 0.056 Uiso 1 1 calc R

loop_
_atom_site_aniso_label
_atom_site_aniso_U_11
_atom_site_aniso_U_22
_atom_site_aniso_U_33
_atom_site_aniso_U_23
_atom_site_aniso_U_13
_atom_site_aniso_U_12
Pd 0.02400(13) 0.02006(12) 0.02300(12) 0.000 0.00106(6) 0.000
Cl 0.0214(2) 0.0214(2) 0.0232(2) 0.000 0.00055(18) 0.000
O1 0.0268(9) 0.0385(10) 0.0273(8) 0.000 -0.0048(6) 0.000
O2 0.0707(11) 0.0427(8) 0.0507(8) 0.0233(7) -0.0073(7) -0.0131(8)
O3 0.0210(9) 0.106(2) 0.0410(11) 0.000 0.0021(8) 0.000
C1 0.0389(9) 0.0323(9) 0.0254(7) -0.0012(7) 0.0047(6) 0.0093(7)
C2 0.0286(12) 0.0464(14) 0.0191(10) 0.000 0.0046(8) 0.000
C3 0.0260(14) 0.117(3) 0.0354(14) 0.000 0.0009(11) 0.000
N 0.0302(7) 0.0231(7) 0.0326(7) -0.0015(6) 0.0053(6) 0.0002(6)
C4 0.0243(8) 0.0220(7) 0.0328(7) -0.0053(6) 0.0026(6) 0.0017(6)
C5 0.0320(9) 0.0267(8) 0.0553(11) 0.0016(8) 0.0109(8) -0.0055(7)

loop_
_atom_type_symbol
_atom_type_description
_atom_type_scat_dispersion_real
_atom_type_scat_dispersion_imag
_atom_type_scat_source
C C 0.0033 0.0016 'International Tables Vol C Tables 4.2.6.8 and 6.1.1.4'
H H 0.0000 0.0000 'International Tables Vol C Tables 4.2.6.8 and 6.1.1.4'
Cl Cl 0.1484 0.1585 'International Tables Vol C Tables 4.2.6.8 and 6.1.1.4'
N N 0.0061 0.0033 'International Tables Vol C Tables 4.2.6.8 and 6.1.1.4'
O O 0.0106 0.0060 'International Tables Vol C Tables 4.2.6.8 and 6.1.1.4'
Pd Pd -0.9988 1.0072 'International Tables Vol C Tables 4.2.6.8 and 6.1.1.4'

loop_
_geom_angle_atom_site_label_1
_geom_angle_atom_site_label_2
_geom_angle_atom_site_label_3
_geom_angle
_geom_angle_site_symmetry_1
_geom_angle_site_symmetry_3
N Pd N 91.48(8) 4_565 .
N Pd C1 167.76(6) 4_565 .
N Pd C1 99.97(6) . .
N Pd C1 99.97(6) 4_565 4_565
N Pd C1 167.76(6) . 4_565
C1 Pd C1 68.31(10) . 4_565
N Pd C2 132.66(4) 4_565 .
N Pd C2 132.66(4) . .
C1 Pd C2 38.53(6) . .
C1 Pd C2 38.53(6) 4_565 .
O2 Cl O2 109.04(15) 4_565 .
O2 Cl O3 109.54(9) 4_565 .
O2 Cl O3 109.54(9) . .
O2 Cl O1 109.46(8) 4_565 .
O2 Cl O1 109.46(8) . .
O3 Cl O1 109.78(11) . .
C2 C1 Pd 72.32(11) . .
C2 C1 H1A 116.4 . .
Pd C1 H1A 98.0 . .
C2 C1 H1B 117.7 . .
Pd C1 H1B 124.7 . .
H1A C1 H1B 118.3 . .
C1 C2 C1 114.7(2) . 4_565
C1 C2 C3 121.88(11) . .
C1 C2 C3 121.88(11) 4_565 .
C1 C2 Pd 69.15(11) . .
C1 C2 Pd 69.15(11) 4_565 .
C3 C2 Pd 119.71(17) . .
C2 C3 H3A 115.1 . .
C2 C3 H3B 110.5 . .
H3A C3 H3B 111.1 . .
C4 N Pd 176.74(13) . .
N C4 C5 179.58(18) . .
C4 C5 H5A 109.5 . .
C4 C5 H5B 109.5 . .
H5A C5 H5B 109.5 . .
C4 C5 H5C 109.5 . .
H5A C5 H5C 109.5 . .
H5B C5 H5C 109.5 . .

loop_
_geom_bond_atom_site_label_1
_geom_bond_atom_site_label_2
_geom_bond_distance
_geom_bond_site_symmetry_2
Pd N 2.0786(14) 4_565
Pd N 2.0786(14) .
Pd C1 2.1033(16) .
Pd C1 2.1033(16) 4_565
Pd C2 2.144(2) .
Cl O2 1.4292(14) 4_565
Cl O2 1.4292(14) .
Cl O3 1.430(2) .
Cl O1 1.4389(17) .
C1 C2 1.402(2) .
C1 H1A 0.8828 .
C1 H1B 1.0460 .
C2 C1 1.402(2) 4_565
C2 C3 1.502(4) .
C3 H3A 1.0033 .
C3 H3B 0.9541 .
N C4 1.131(2) .
C4 C5 1.454(2) .
C5 H5A 0.9600 .
C5 H5B 0.9600 .
C5 H5C 0.9600 .
